data_7243214
loop_
_publ_author_name
'Theppitak, Chatphorn'
'Kielar, Filip'
'Dungkaew, Winya'
'Sukwattanasinitt, Mongkol'
'Kangkaew, Laongdao'
'Sahasithiwat, Somboon'
'Zenno, Hikaru'
'Hayami, Shinya'
'Chainok, Kittipong'

_publ_section_title
;
 The coordination chemistry of benzhydrazide with lanthanide(iii) ions:
 hydrothermal in situ ligand formation, structures, magnetic and
 photoluminescence sensing properties
;
_journal_issue 40
_journal_name_full 'RSC Advances'
_journal_page_first 24709
_journal_page_last 24721
_journal_paper_doi 10.1039/D1RA03106F
_journal_volume 11
_journal_year 2021
_chemical_formula_moiety 'C28 H25 Gd N2 O8, H2 O'
_chemical_formula_sum 'C28 H27 Gd N2 O9'
_chemical_formula_weight 692.76
_space_group_crystal_system monoclinic
_space_group_IT_number 14
_space_group_name_Hall '-P 2ybc'
_space_group_name_H-M_alt 'P 1 21/c 1'
_atom_sites_solution_hydrogens mixed
_atom_sites_solution_primary dual
_audit_creation_date 2021-02-21
_audit_creation_method
;
Olex2 1.3
(compiled 2020.11.12 svn.r5f609507 for OlexSys, GUI svn.r6272)
;
_audit_update_record
;
2021-02-21 deposited with the CCDC.	2021-07-08 downloaded from the CCDC.
;
_cell_angle_alpha 90
_cell_angle_beta 91.5220(10)
_cell_angle_gamma 90
_cell_formula_units_Z 4
_cell_length_a 14.4470(6)
_cell_length_b 19.6992(9)
_cell_length_c 9.9464(3)
_cell_measurement_reflns_used 9920
_cell_measurement_temperature 296
_cell_measurement_theta_max 30.24
_cell_measurement_theta_min 3.00
_cell_volume 2829.69(19)
_computing_molecular_graphics 'Olex2 1.3 (Dolomanov et al., 2009)'
_computing_publication_material 'Olex2 1.3 (Dolomanov et al., 2009)'
_computing_structure_refinement 'SHELXL 2018/3 (Sheldrick, 2015)'
_computing_structure_solution 'SHELXT 2014/4 (Sheldrick, 2014)'
_diffrn_ambient_temperature 296.0
_diffrn_detector 'Bruker PHOTON 200 area detector'
_diffrn_detector_area_resol_mean 7.39
_diffrn_detector_type 'PHOTON II area detector'
_diffrn_measured_fraction_theta_full 0.976
_diffrn_measured_fraction_theta_max 0.977
_diffrn_measurement_device 'four-circle KAPPA diffractometer'
_diffrn_measurement_device_type 'BRUKER D8 QUEST CMOS PHOTON II'
_diffrn_measurement_method '\f and \w scans'
_diffrn_radiation_collimation '0.5 mm'
_diffrn_radiation_monochromator graphite
_diffrn_radiation_probe x-ray
_diffrn_radiation_type MoK\a
_diffrn_radiation_wavelength 0.71073
_diffrn_radiation_xray_symbol K-L~3~
_diffrn_reflns_av_R_equivalents 0.0544
_diffrn_reflns_av_unetI/netI 0.0284
_diffrn_reflns_Laue_measured_fraction_full 0.976
_diffrn_reflns_Laue_measured_fraction_max 0.977
_diffrn_reflns_limit_h_max 17
_diffrn_reflns_limit_h_min -17
_diffrn_reflns_limit_k_max 23
_diffrn_reflns_limit_k_min -23
_diffrn_reflns_limit_l_max 11
_diffrn_reflns_limit_l_min -10
_diffrn_reflns_number 36170
_diffrn_reflns_point_group_measured_fraction_full 0.976
_diffrn_reflns_point_group_measured_fraction_max 0.977
_diffrn_reflns_theta_full 25.242
_diffrn_reflns_theta_max 25.349
_diffrn_reflns_theta_min 2.911
_diffrn_source 'sealed x-ray tube'
_diffrn_source_current 30.0
_diffrn_source_power 1.5
_diffrn_source_voltage 50.0
_diffrn_standards_number 0
_exptl_absorpt_coefficient_mu 2.399
_exptl_absorpt_correction_T_max 0.7461
_exptl_absorpt_correction_T_min 0.7144
_exptl_absorpt_correction_type multi-scan
_exptl_absorpt_process_details
'SADABS-2014/4 (Bruker,2014/4) was used for absorption correction. wR2(int) was 0.0667 before and 0.0583 after correction. The Ratio of minimum to maximum transmission is 0.9575. The \l/2 correction factor is 0.00150.'
_exptl_crystal_colour colourless
_exptl_crystal_colour_primary colourless
_exptl_crystal_density_diffrn 1.626
_exptl_crystal_description plate
_exptl_crystal_F_000 1380
_exptl_crystal_size_max 0.34
_exptl_crystal_size_mid 0.17
_exptl_crystal_size_min 0.14
_refine_diff_density_max 0.530
_refine_diff_density_min -0.343
_refine_diff_density_rms 0.070
_refine_ls_extinction_method none
_refine_ls_goodness_of_fit_ref 1.062
_refine_ls_hydrogen_treatment mixed
_refine_ls_matrix_type full
_refine_ls_number_parameters 385
_refine_ls_number_reflns 5050
_refine_ls_number_restraints 8
_refine_ls_restrained_S_all 1.061
_refine_ls_R_factor_all 0.0392
_refine_ls_R_factor_gt 0.0247
_refine_ls_shift/su_max 0.002
_refine_ls_shift/su_mean 0.000
_refine_ls_structure_factor_coef Fsqd
_refine_ls_weighting_details 'w=1/[\s^2^(Fo^2^)+(0.0153P)^2^+1.6995P] where P=(Fo^2^+2Fc^2^)/3'
_refine_ls_weighting_scheme calc
_refine_ls_wR_factor_gt 0.0442
_refine_ls_wR_factor_ref 0.0478
_reflns_Friedel_coverage 0.000
_reflns_number_gt 4027
_reflns_number_total 5050
_reflns_threshold_expression 'I > 2\s(I)'
_cod_data_source_file d1ra03106f2.cif
_cod_data_source_block 10gd
_cod_database_code 7243214
_shelx_shelxl_version_number 2018/3
_shelx_space_group_comment
;
The symmetry employed for this shelxl refinement is uniquely defined
by the following loop, which should always be used as a source of
symmetry information in preference to the above space-group names.
They are only intended as comments.
;
_shelx_estimated_absorpt_t_max 0.730
_shelx_estimated_absorpt_t_min 0.496
_olex2_refinement_description
;
1. Restrained distances
 O8-H8A = O8-H8B
 0.84 with sigma of 0.01
2. Uiso/Uaniso restraints and constraints
O9A \\sim O9B: within 2A with sigma of 0.04 and sigma for terminal atoms of
0.08 within 2A
3. Others
 Sof(O9B)=Sof(H9BA)=Sof(H9BB)=1-FVAR(1)
 Sof(O9A)=Sof(H9AA)=Sof(H9AB)=FVAR(1)
4.a Free rotating group:
 O9A(H9AA,H9AB), O9B(H9BA,H9BB)
4.b Secondary CH2 refined with riding coordinates:
 N1(H1A,H1B)
4.c Aromatic/amide H refined with riding coordinates:
 N2(H2), C3(H3), C4(H4), C5(H5), C6(H6), C7(H7), C10(H10), C11(H11), C12(H12),
 C13(H13), C14(H14), C17(H17), C18(H18), C19(H19), C20(H20), C21(H21), C24(H24),
  C25(H25), C26(H26), C27(H27), C28(H28)
;
_olex2_submission_special_instructions 'No special instructions were received'

loop_
_space_group_symop_operation_xyz
'x, y, z'
'-x, y+1/2, -z+1/2'
'-x, -y, -z'
'x, -y-1/2, z-1/2'

loop_
_atom_site_label
_atom_site_type_symbol
_atom_site_fract_x
_atom_site_fract_y
_atom_site_fract_z
_atom_site_U_iso_or_equiv
_atom_site_adp_type
_atom_site_occupancy
_atom_site_site_symmetry_order
_atom_site_calc_flag
_atom_site_refinement_flags_posn
_atom_site_refinement_flags_adp
_atom_site_refinement_flags_occupancy
_atom_site_disorder_assembly
_atom_site_disorder_group
Gd1 Gd 0.59588(2) 0.74471(2) 0.57954(2) 0.02545(5) Uani 1 1 d . . . . .
O1 O 0.51368(16) 0.84362(11) 0.47829(19) 0.0358(5) Uani 1 1 d . . . . .
O2 O 0.69788(16) 0.73300(11) 0.7592(2) 0.0401(6) Uani 1 1 d . . . . .
O3 O 0.71531(15) 0.69713(11) 0.9691(2) 0.0376(5) Uani 1 1 d . . . . .
O4 O 0.50123(15) 0.70158(12) 0.4124(2) 0.0394(6) Uani 1 1 d . . . . .
O5 O 0.46313(15) 0.73541(11) 0.2060(2) 0.0403(6) Uani 1 1 d . . . . .
O6 O 0.68905(16) 0.65806(11) 0.4903(2) 0.0394(6) Uani 1 1 d . . . . .
O7 O 0.6800(2) 0.56006(14) 0.5967(3) 0.0783(10) Uani 1 1 d . . . . .
O8 O 0.5469(2) 0.63664(13) 0.6889(2) 0.0427(6) Uani 1 1 d D . . . .
H8A H 0.591(2) 0.6095(17) 0.674(4) 0.073(15) Uiso 1 1 d D . . . .
H8B H 0.540(3) 0.638(2) 0.7720(12) 0.082(16) Uiso 1 1 d D . . . .
O9A O 0.469(2) 0.9490(11) 0.905(2) 0.085(8) Uani 0.148(6) 1 d G U P A 1
H9AA H 0.424521 0.963338 0.854730 0.127 Uiso 0.148(6) 1 d G U P A 1
H9AB H 0.499250 0.984328 0.925432 0.127 Uiso 0.148(6) 1 d G U P A 1
O9B O 0.5582(4) 1.00750(19) 0.8711(3) 0.0762(15) Uani 0.852(6) 1 d G U P A 2
H9BA H 0.539563 1.048180 0.869311 0.114 Uiso 0.852(6) 1 d G U P A 2
H9BB H 0.580520 1.002150 0.950064 0.114 Uiso 0.852(6) 1 d G U P A 2
N1 N 0.61824(19) 0.86302(13) 0.6937(2) 0.0342(6) Uani 1 1 d . . . . .
H1A H 0.623637 0.857743 0.782397 0.041 Uiso 1 1 calc R U . . .
H1B H 0.670121 0.882015 0.665395 0.041 Uiso 1 1 calc R U . . .
N2 N 0.54268(19) 0.90589(13) 0.6628(2) 0.0363(7) Uani 1 1 d . . . . .
H2 H 0.530299 0.940207 0.712637 0.044 Uiso 1 1 calc R U . . .
C1 C 0.4911(2) 0.89145(15) 0.5538(3) 0.0321(7) Uani 1 1 d . . . . .
C2 C 0.4062(2) 0.93153(16) 0.5261(3) 0.0381(8) Uani 1 1 d . . . . .
C3 C 0.3705(3) 0.97739(19) 0.6167(4) 0.0588(11) Uani 1 1 d . . . . .
H3 H 0.402160 0.985890 0.697659 0.071 Uiso 1 1 calc R U . . .
C4 C 0.2886(3) 1.0104(2) 0.5876(5) 0.0766(14) Uani 1 1 d . . . . .
H4 H 0.264915 1.040957 0.649040 0.092 Uiso 1 1 calc R U . . .
C5 C 0.2418(3) 0.9984(2) 0.4688(5) 0.0761(14) Uani 1 1 d . . . . .
H5 H 0.185906 1.020237 0.449968 0.091 Uiso 1 1 calc R U . . .
C6 C 0.2771(3) 0.9543(3) 0.3779(5) 0.0798(15) Uani 1 1 d . . . . .
H6 H 0.246382 0.947271 0.295714 0.096 Uiso 1 1 calc R U . . .
C7 C 0.3581(3) 0.9202(2) 0.4073(4) 0.0620(12) Uani 1 1 d . . . . .
H7 H 0.380685 0.889115 0.346004 0.074 Uiso 1 1 calc R U . . .
C8 C 0.7455(2) 0.70750(15) 0.8537(3) 0.0278(7) Uani 1 1 d . . . . .
C9 C 0.8442(2) 0.69056(15) 0.8295(3) 0.0302(7) Uani 1 1 d . . . . .
C10 C 0.8839(3) 0.70644(19) 0.7084(4) 0.0495(10) Uani 1 1 d . . . . .
H10 H 0.847877 0.725360 0.639222 0.059 Uiso 1 1 calc R U . . .
C11 C 0.9766(3) 0.6944(2) 0.6901(5) 0.0732(14) Uani 1 1 d . . . . .
H11 H 1.002963 0.705498 0.608673 0.088 Uiso 1 1 calc R U . . .
C12 C 1.0299(3) 0.6662(3) 0.7904(5) 0.0775(15) Uani 1 1 d . . . . .
H12 H 1.092704 0.658981 0.777987 0.093 Uiso 1 1 calc R U . . .
C13 C 0.9911(3) 0.6484(2) 0.9097(5) 0.0724(13) Uani 1 1 d . . . . .
H13 H 1.027071 0.627953 0.977278 0.087 Uiso 1 1 calc R U . . .
C14 C 0.8983(3) 0.66087(19) 0.9292(4) 0.0479(9) Uani 1 1 d . . . . .
H14 H 0.872192 0.649129 1.010418 0.057 Uiso 1 1 calc R U . . .
C15 C 0.4430(2) 0.71229(15) 0.3193(3) 0.0296(7) Uani 1 1 d . . . . .
C16 C 0.3436(2) 0.69568(16) 0.3431(3) 0.0327(7) Uani 1 1 d . . . . .
C17 C 0.3147(3) 0.6822(2) 0.4713(4) 0.0543(11) Uani 1 1 d . . . . .
H17 H 0.357273 0.681991 0.543070 0.065 Uiso 1 1 calc R U . . .
C18 C 0.2227(3) 0.6690(3) 0.4931(5) 0.0766(15) Uani 1 1 d . . . . .
H18 H 0.203273 0.660486 0.579865 0.092 Uiso 1 1 calc R U . . .
C19 C 0.1602(3) 0.6683(2) 0.3890(5) 0.0753(14) Uani 1 1 d . . . . .
H19 H 0.097952 0.660389 0.405014 0.090 Uiso 1 1 calc R U . . .
C20 C 0.1884(3) 0.6792(2) 0.2603(5) 0.0731(13) Uani 1 1 d . . . . .
H20 H 0.145898 0.676591 0.188607 0.088 Uiso 1 1 calc R U . . .
C21 C 0.2799(3) 0.6939(2) 0.2372(4) 0.0528(10) Uani 1 1 d . . . . .
H21 H 0.298686 0.702747 0.150225 0.063 Uiso 1 1 calc R U . . .
C22 C 0.7176(3) 0.59900(17) 0.5164(3) 0.0383(8) Uani 1 1 d . . . . .
C23 C 0.8011(2) 0.57506(17) 0.4437(3) 0.0378(8) Uani 1 1 d . . . . .
C24 C 0.8456(3) 0.6170(2) 0.3559(3) 0.0478(9) Uani 1 1 d . . . . .
H24 H 0.823803 0.660853 0.341517 0.057 Uiso 1 1 calc R U . . .
C25 C 0.9225(3) 0.5945(2) 0.2887(4) 0.0592(11) Uani 1 1 d . . . . .
H25 H 0.952721 0.623419 0.230381 0.071 Uiso 1 1 calc R U . . .
C26 C 0.9539(3) 0.5293(3) 0.3085(4) 0.0687(13) Uani 1 1 d . . . . .
H26 H 1.005083 0.513839 0.262629 0.082 Uiso 1 1 calc R U . . .
C27 C 0.9102(3) 0.4872(2) 0.3953(5) 0.0675(13) Uani 1 1 d . . . . .
H27 H 0.931751 0.443207 0.408550 0.081 Uiso 1 1 calc R U . . .
C28 C 0.8340(3) 0.50970(19) 0.4637(4) 0.0542(10) Uani 1 1 d . . . . .
H28 H 0.804802 0.480867 0.523259 0.065 Uiso 1 1 calc R U . . .

loop_
_atom_site_aniso_label
_atom_site_aniso_U_11
_atom_site_aniso_U_22
_atom_site_aniso_U_33
_atom_site_aniso_U_23
_atom_site_aniso_U_13
_atom_site_aniso_U_12
Gd1 0.02582(8) 0.03103(9) 0.01960(8) -0.00066(7) 0.00265(5) 0.00082(8)
O1 0.0439(15) 0.0402(13) 0.0232(12) -0.0032(9) -0.0005(9) 0.0107(11)
O2 0.0398(14) 0.0475(15) 0.0324(13) -0.0013(10) -0.0086(10) 0.0077(11)
O3 0.0399(15) 0.0408(14) 0.0328(13) 0.0046(9) 0.0142(10) 0.0068(11)
O4 0.0346(14) 0.0527(15) 0.0306(13) -0.0095(10) -0.0040(10) -0.0040(11)
O5 0.0345(13) 0.0546(16) 0.0324(13) 0.0075(10) 0.0107(9) 0.0004(11)
O6 0.0517(16) 0.0335(13) 0.0332(13) 0.0037(9) 0.0085(10) 0.0129(11)
O7 0.085(2) 0.0533(18) 0.098(2) 0.0333(16) 0.0451(19) 0.0225(16)
O8 0.0522(19) 0.0444(16) 0.0320(15) 0.0035(11) 0.0115(12) -0.0054(13)
O9A 0.11(2) 0.074(15) 0.070(15) -0.028(11) -0.001(12) -0.002(13)
O9B 0.116(4) 0.059(2) 0.052(2) -0.0093(17) -0.010(2) 0.022(2)
N1 0.0355(18) 0.0400(16) 0.0270(14) 0.0028(11) -0.0009(11) 0.0043(13)
N2 0.0442(19) 0.0329(16) 0.0317(15) -0.0041(11) -0.0008(12) 0.0113(13)
C1 0.040(2) 0.0309(18) 0.0256(17) 0.0070(13) 0.0041(14) 0.0039(15)
C2 0.042(2) 0.0338(19) 0.038(2) 0.0061(14) -0.0013(15) 0.0074(16)
C3 0.059(3) 0.050(3) 0.067(3) -0.0140(19) -0.011(2) 0.019(2)
C4 0.064(3) 0.068(3) 0.098(4) -0.025(3) -0.008(3) 0.035(3)
C5 0.058(3) 0.077(3) 0.092(4) 0.008(3) -0.012(3) 0.028(3)
C6 0.065(3) 0.114(4) 0.059(3) -0.005(3) -0.018(2) 0.035(3)
C7 0.056(3) 0.085(3) 0.044(2) -0.007(2) -0.0079(19) 0.026(2)
C8 0.0297(19) 0.0254(17) 0.0283(18) -0.0031(12) 0.0004(13) -0.0025(14)
C9 0.0282(19) 0.0316(18) 0.0307(17) -0.0027(13) 0.0032(13) 0.0012(14)
C10 0.049(3) 0.059(3) 0.042(2) 0.0020(17) 0.0142(17) 0.002(2)
C11 0.057(3) 0.093(4) 0.071(3) -0.003(3) 0.036(2) 0.006(3)
C12 0.034(3) 0.098(4) 0.101(4) -0.021(3) 0.017(3) 0.016(3)
C13 0.041(3) 0.098(4) 0.078(3) -0.004(3) -0.010(2) 0.029(3)
C14 0.037(2) 0.066(2) 0.041(2) 0.0018(18) -0.0001(16) 0.013(2)
C15 0.031(2) 0.0277(17) 0.0303(19) -0.0064(13) 0.0060(14) -0.0024(14)
C16 0.034(2) 0.0333(18) 0.0316(18) -0.0026(13) 0.0076(14) -0.0022(15)
C17 0.050(3) 0.074(3) 0.039(2) -0.0060(18) 0.0115(17) -0.022(2)
C18 0.061(3) 0.110(4) 0.060(3) -0.011(3) 0.031(2) -0.034(3)
C19 0.038(3) 0.090(4) 0.100(4) -0.013(3) 0.022(3) -0.018(2)
C20 0.036(3) 0.103(4) 0.080(3) 0.002(3) -0.013(2) -0.007(2)
C21 0.036(2) 0.075(3) 0.047(2) 0.0074(19) -0.0026(17) -0.004(2)
C22 0.047(2) 0.035(2) 0.0327(19) -0.0010(14) -0.0022(15) 0.0051(17)
C23 0.039(2) 0.040(2) 0.0340(19) -0.0052(14) -0.0096(15) 0.0084(16)
C24 0.045(2) 0.054(2) 0.045(2) 0.0036(17) 0.0013(17) 0.0104(19)
C25 0.045(3) 0.083(3) 0.050(2) 0.001(2) 0.0012(19) 0.010(2)
C26 0.047(3) 0.096(4) 0.063(3) -0.021(3) -0.001(2) 0.026(3)
C27 0.065(3) 0.054(3) 0.084(3) -0.011(2) -0.005(3) 0.030(2)
C28 0.058(3) 0.046(2) 0.059(3) -0.0009(18) -0.002(2) 0.015(2)

loop_
_atom_type_symbol
_atom_type_description
_atom_type_scat_dispersion_real
_atom_type_scat_dispersion_imag
_atom_type_scat_source
C C 0.0033 0.0016 'International Tables Vol C Tables 4.2.6.8 and 6.1.1.4'
H H 0.0000 0.0000 'International Tables Vol C Tables 4.2.6.8 and 6.1.1.4'
Gd Gd -0.1653 3.9035 'International Tables Vol C Tables 4.2.6.8 and 6.1.1.4'
N N 0.0061 0.0033 'International Tables Vol C Tables 4.2.6.8 and 6.1.1.4'
O O 0.0106 0.0060 'International Tables Vol C Tables 4.2.6.8 and 6.1.1.4'

loop_
_geom_angle_atom_site_label_1
_geom_angle_atom_site_label_2
_geom_angle_atom_site_label_3
_geom_angle
_geom_angle_site_symmetry_1
_geom_angle_site_symmetry_3
_geom_angle_publ_flag
O1 Gd1 O8 135.00(9) . . ?
O1 Gd1 N1 61.80(7) . . ?
O2 Gd1 O1 133.21(7) . . ?
O2 Gd1 O3 87.09(8) . 4_575 ?
O2 Gd1 O5 96.65(8) . 4_576 ?
O2 Gd1 O6 81.93(8) . . ?
O2 Gd1 O8 76.06(8) . . ?
O2 Gd1 N1 71.45(8) . . ?
O3 Gd1 O1 77.20(8) 4_575 . ?
O3 Gd1 O8 146.32(9) 4_575 . ?
O3 Gd1 N1 71.70(8) 4_575 . ?
O4 Gd1 O1 74.12(8) . . ?
O4 Gd1 O2 152.44(8) . . ?
O4 Gd1 O3 105.76(8) . 4_575 ?
O4 Gd1 O5 88.31(8) . 4_576 ?
O4 Gd1 O6 78.11(8) . . ?
O4 Gd1 O8 80.19(8) . . ?
O4 Gd1 N1 135.45(8) . . ?
O5 Gd1 O1 72.45(7) 4_576 . ?
O5 Gd1 O3 141.46(8) 4_576 4_575 ?
O5 Gd1 O6 143.28(8) 4_576 . ?
O5 Gd1 O8 70.46(8) 4_576 . ?
O5 Gd1 N1 73.27(8) 4_576 . ?
O6 Gd1 O1 133.35(7) . . ?
O6 Gd1 O3 75.26(8) . 4_575 ?
O6 Gd1 O8 73.66(8) . . ?
O6 Gd1 N1 138.08(9) . . ?
O8 Gd1 N1 127.18(8) . . ?
C1 O1 Gd1 118.43(19) . . ?
C8 O2 Gd1 161.9(2) . . ?
C8 O3 Gd1 128.41(19) . 4_576 ?
C15 O4 Gd1 148.4(2) . . ?
C15 O5 Gd1 138.6(2) . 4_575 ?
C22 O6 Gd1 141.0(2) . . ?
Gd1 O8 H8A 104(3) . . ?
Gd1 O8 H8B 116(3) . . ?
H8A O8 H8B 108(4) . . ?
H9AA O9A H9AB 104.4 . . ?
H9BA O9B H9BB 104.5 . . ?
Gd1 N1 H1A 109.5 . . ?
Gd1 N1 H1B 109.5 . . ?
H1A N1 H1B 108.1 . . ?
N2 N1 Gd1 110.77(18) . . ?
N2 N1 H1A 109.5 . . ?
N2 N1 H1B 109.5 . . ?
N1 N2 H2 121.2 . . ?
C1 N2 N1 117.6(2) . . ?
C1 N2 H2 121.2 . . ?
O1 C1 N2 120.0(3) . . ?
O1 C1 C2 121.1(3) . . ?
N2 C1 C2 118.8(3) . . ?
C3 C2 C1 123.2(3) . . ?
C7 C2 C1 118.2(3) . . ?
C7 C2 C3 118.5(3) . . ?
C2 C3 H3 119.9 . . ?
C4 C3 C2 120.3(4) . . ?
C4 C3 H3 119.9 . . ?
C3 C4 H4 119.9 . . ?
C5 C4 C3 120.3(4) . . ?
C5 C4 H4 119.9 . . ?
C4 C5 H5 120.0 . . ?
C6 C5 C4 119.9(4) . . ?
C6 C5 H5 120.0 . . ?
C5 C6 H6 119.9 . . ?
C5 C6 C7 120.1(4) . . ?
C7 C6 H6 119.9 . . ?
C2 C7 C6 120.9(4) . . ?
C2 C7 H7 119.6 . . ?
C6 C7 H7 119.6 . . ?
O2 C8 O3 123.6(3) . . ?
O2 C8 C9 118.5(3) . . ?
O3 C8 C9 118.0(3) . . ?
C10 C9 C8 120.7(3) . . ?
C14 C9 C8 120.4(3) . . ?
C14 C9 C10 118.8(3) . . ?
C9 C10 H10 119.9 . . ?
C11 C10 C9 120.3(4) . . ?
C11 C10 H10 119.9 . . ?
C10 C11 H11 119.8 . . ?
C12 C11 C10 120.4(4) . . ?
C12 C11 H11 119.8 . . ?
C11 C12 H12 119.9 . . ?
C11 C12 C13 120.1(4) . . ?
C13 C12 H12 119.9 . . ?
C12 C13 H13 120.1 . . ?
C12 C13 C14 119.7(4) . . ?
C14 C13 H13 120.1 . . ?
C9 C14 C13 120.6(4) . . ?
C9 C14 H14 119.7 . . ?
C13 C14 H14 119.7 . . ?
O4 C15 O5 123.9(3) . . ?
O4 C15 C16 118.3(3) . . ?
O5 C15 C16 117.8(3) . . ?
C17 C16 C15 120.2(3) . . ?
C17 C16 C21 119.3(3) . . ?
C21 C16 C15 120.5(3) . . ?
C16 C17 H17 120.0 . . ?
C18 C17 C16 119.9(4) . . ?
C18 C17 H17 120.0 . . ?
C17 C18 H18 119.7 . . ?
C19 C18 C17 120.6(4) . . ?
C19 C18 H18 119.7 . . ?
C18 C19 H19 119.9 . . ?
C18 C19 C20 120.2(4) . . ?
C20 C19 H19 119.9 . . ?
C19 C20 H20 120.0 . . ?
C19 C20 C21 119.9(4) . . ?
C21 C20 H20 120.0 . . ?
C16 C21 H21 120.0 . . ?
C20 C21 C16 120.1(4) . . ?
C20 C21 H21 120.0 . . ?
O6 C22 C23 117.0(3) . . ?
O7 C22 O6 123.8(3) . . ?
O7 C22 C23 119.1(3) . . ?
C24 C23 C22 120.9(3) . . ?
C24 C23 C28 119.0(3) . . ?
C28 C23 C22 120.1(3) . . ?
C23 C24 H24 119.7 . . ?
C23 C24 C25 120.7(4) . . ?
C25 C24 H24 119.7 . . ?
C24 C25 H25 120.2 . . ?
C26 C25 C24 119.7(4) . . ?
C26 C25 H25 120.2 . . ?
C25 C26 H26 120.0 . . ?
C27 C26 C25 120.1(4) . . ?
C27 C26 H26 120.0 . . ?
C26 C27 H27 119.8 . . ?
C26 C27 C28 120.4(4) . . ?
C28 C27 H27 119.8 . . ?
C23 C28 H28 119.9 . . ?
C27 C28 C23 120.1(4) . . ?
C27 C28 H28 119.9 . . ?

loop_
_geom_bond_atom_site_label_1
_geom_bond_atom_site_label_2
_geom_bond_distance
_geom_bond_site_symmetry_2
_geom_bond_publ_flag
Gd1 O1 2.481(2) . ?
Gd1 O2 2.298(2) . ?
Gd1 O3 2.366(2) 4_575 ?
Gd1 O4 2.288(2) . ?
Gd1 O5 2.354(2) 4_576 ?
Gd1 O6 2.362(2) . ?
Gd1 O8 2.501(2) . ?
Gd1 N1 2.609(3) . ?
O1 C1 1.253(3) . ?
O2 C8 1.255(3) . ?
O3 C8 1.255(3) . ?
O4 C15 1.252(4) . ?
O5 C15 1.256(3) . ?
O6 C22 1.259(4) . ?
O7 C22 1.243(4) . ?
O8 H8A 0.842(10) . ?
O8 H8B 0.836(10) . ?
O9A H9AA 0.8481 . ?
O9A H9AB 0.8456 . ?
O9B H9BA 0.8453 . ?
O9B H9BB 0.8475 . ?
N1 H1A 0.8900 . ?
N1 H1B 0.8900 . ?
N1 N2 1.408(3) . ?
N2 H2 0.8600 . ?
N2 C1 1.329(4) . ?
C1 C2 1.479(4) . ?
C2 C3 1.386(5) . ?
C2 C7 1.372(5) . ?
C3 H3 0.9300 . ?
C3 C4 1.374(5) . ?
C4 H4 0.9300 . ?
C4 C5 1.367(6) . ?
C5 H5 0.9300 . ?
C5 C6 1.362(6) . ?
C6 H6 0.9300 . ?
C6 C7 1.374(5) . ?
C7 H7 0.9300 . ?
C8 C9 1.490(4) . ?
C9 C10 1.383(4) . ?
C9 C14 1.377(4) . ?
C10 H10 0.9300 . ?
C10 C11 1.377(5) . ?
C11 H11 0.9300 . ?
C11 C12 1.363(6) . ?
C12 H12 0.9300 . ?
C12 C13 1.372(6) . ?
C13 H13 0.9300 . ?
C13 C14 1.381(5) . ?
C14 H14 0.9300 . ?
C15 C16 1.499(4) . ?
C16 C17 1.379(4) . ?
C16 C21 1.380(5) . ?
C17 H17 0.9300 . ?
C17 C18 1.377(5) . ?
C18 H18 0.9300 . ?
C18 C19 1.355(6) . ?
C19 H19 0.9300 . ?
C19 C20 1.371(6) . ?
C20 H20 0.9300 . ?
C20 C21 1.378(5) . ?
C21 H21 0.9300 . ?
C22 C23 1.499(5) . ?
C23 C24 1.373(5) . ?
C23 C28 1.385(5) . ?
C24 H24 0.9300 . ?
C24 C25 1.384(5) . ?
C25 H25 0.9300 . ?
C25 C26 1.375(6) . ?
C26 H26 0.9300 . ?
C26 C27 1.364(6) . ?
C27 H27 0.9300 . ?
C27 C28 1.382(5) . ?
C28 H28 0.9300 . ?

loop_
_geom_hbond_atom_site_label_D
_geom_hbond_atom_site_label_H
_geom_hbond_atom_site_label_A
_geom_hbond_distance_DH
_geom_hbond_distance_HA
_geom_hbond_distance_DA
_geom_hbond_angle_DHA
_geom_hbond_site_symmetry_A
_geom_hbond_publ_flag
O8 H8A O7 0.842(10) 1.808(15) 2.628(4) 164(4) . yes
O8 H8B O1 0.836(10) 2.127(12) 2.956(3) 172(4) 4_576 yes
O9A H9AA O7 0.85 2.49 3.07(2) 126.4 2_656 yes
O9A H9AB O9A 0.85 2.18 2.89(4) 141.5 3_677 yes
O9B H9BA O8 0.85 2.21 3.014(4) 158.3 2_656 yes
O9B H9BB O7 0.85 2.36 3.114(5) 147.9 4_576 yes
N1 H1A O4 0.89 2.51 3.067(3) 121.4 4_576 yes
N1 H1A O6 0.89 2.27 3.125(3) 160.4 4_576 yes
N2 H2 O9A 0.86 2.14 2.79(2) 132.7 . yes
N2 H2 O9B 0.86 2.09 2.886(4) 153.4 . yes

loop_
_geom_torsion_atom_site_label_1
_geom_torsion_atom_site_label_2
_geom_torsion_atom_site_label_3
_geom_torsion_atom_site_label_4
_geom_torsion
_geom_torsion_site_symmetry_1
_geom_torsion_site_symmetry_2
_geom_torsion_site_symmetry_3
_geom_torsion_site_symmetry_4
_geom_torsion_publ_flag
Gd1 O1 C1 N2 30.9(4) . . . . ?
Gd1 O1 C1 C2 -147.5(2) . . . . ?
Gd1 O2 C8 O3 -83.5(7) . . . . ?
Gd1 O2 C8 C9 98.5(7) . . . . ?
Gd1 O3 C8 O2 -27.0(4) 4_576 . . . ?
Gd1 O3 C8 C9 151.0(2) 4_576 . . . ?
Gd1 O4 C15 O5 76.0(5) . . . . ?
Gd1 O4 C15 C16 -105.0(4) . . . . ?
Gd1 O5 C15 O4 12.4(5) 4_575 . . . ?
Gd1 O5 C15 C16 -166.7(2) 4_575 . . . ?
Gd1 O6 C22 O7 20.0(6) . . . . ?
Gd1 O6 C22 C23 -160.9(2) . . . . ?
Gd1 N1 N2 C1 -21.5(3) . . . . ?
O1 C1 C2 C3 169.5(3) . . . . ?
O1 C1 C2 C7 -7.3(5) . . . . ?
O2 C8 C9 C10 4.0(5) . . . . ?
O2 C8 C9 C14 -178.3(3) . . . . ?
O3 C8 C9 C10 -174.1(3) . . . . ?
O3 C8 C9 C14 3.6(4) . . . . ?
O4 C15 C16 C17 12.8(5) . . . . ?
O4 C15 C16 C21 -167.4(3) . . . . ?
O5 C15 C16 C17 -168.1(3) . . . . ?
O5 C15 C16 C21 11.7(5) . . . . ?
O6 C22 C23 C24 2.0(5) . . . . ?
O6 C22 C23 C28 -177.5(3) . . . . ?
O7 C22 C23 C24 -178.8(4) . . . . ?
O7 C22 C23 C28 1.7(5) . . . . ?
N1 N2 C1 O1 -4.2(4) . . . . ?
N1 N2 C1 C2 174.2(3) . . . . ?
N2 C1 C2 C3 -9.0(5) . . . . ?
N2 C1 C2 C7 174.3(3) . . . . ?
C1 C2 C3 C4 -176.5(4) . . . . ?
C1 C2 C7 C6 177.9(4) . . . . ?
C2 C3 C4 C5 -0.2(7) . . . . ?
C3 C2 C7 C6 1.0(6) . . . . ?
C3 C4 C5 C6 -1.0(8) . . . . ?
C4 C5 C6 C7 2.2(8) . . . . ?
C5 C6 C7 C2 -2.2(8) . . . . ?
C7 C2 C3 C4 0.2(6) . . . . ?
C8 C9 C10 C11 176.0(4) . . . . ?
C8 C9 C14 C13 -176.5(4) . . . . ?
C9 C10 C11 C12 0.5(7) . . . . ?
C10 C9 C14 C13 1.2(6) . . . . ?
C10 C11 C12 C13 1.3(8) . . . . ?
C11 C12 C13 C14 -1.8(8) . . . . ?
C12 C13 C14 C9 0.5(7) . . . . ?
C14 C9 C10 C11 -1.8(6) . . . . ?
C15 C16 C17 C18 178.0(4) . . . . ?
C15 C16 C21 C20 -179.5(4) . . . . ?
C16 C17 C18 C19 0.8(7) . . . . ?
C17 C16 C21 C20 0.3(6) . . . . ?
C17 C18 C19 C20 1.5(8) . . . . ?
C18 C19 C20 C21 -3.0(8) . . . . ?
C19 C20 C21 C16 2.0(7) . . . . ?
C21 C16 C17 C18 -1.8(6) . . . . ?
C22 C23 C24 C25 -179.8(3) . . . . ?
C22 C23 C28 C27 179.1(4) . . . . ?
C23 C24 C25 C26 0.9(6) . . . . ?
C24 C23 C28 C27 -0.4(6) . . . . ?
C24 C25 C26 C27 -0.8(6) . . . . ?
C25 C26 C27 C28 0.1(7) . . . . ?
C26 C27 C28 C23 0.5(7) . . . . ?
C28 C23 C24 C25 -0.3(6) . . . . ?
